data_4506538
loop_
_publ_author_name
'Peuronen, Anssi'
'Valkonen, Arto'
'Kortelainen, Minna'
'Rissanen, Kari'
'Lahtinen, Manu'

_publ_section_title
;
 Halogen Bonding-Based &#x201C;Catch and Release&#x201D;: Reversible
 Solid-State Entrapment of Elemental Iodine with Monoalkylated DABCO Salts
;
_journal_issue 8
_journal_name_full 'Crystal Growth &amp; Design'
_journal_page_first 4157
_journal_paper_doi 10.1021/cg300669t
_journal_volume 12
_journal_year 2012
_chemical_formula_moiety 'C14 H29 N2, F6 P, I2'
_chemical_formula_sum 'C14 H29 F6 I2 N2 P'
_chemical_formula_weight 624.16
_chemical_name_systematic
;
 ?
;
_space_group_IT_number 11
_symmetry_cell_setting monoclinic
_symmetry_space_group_name_Hall '-P 2yb'
_symmetry_space_group_name_H-M 'P 1 21/m 1'
_atom_sites_solution_hydrogens geom
_atom_sites_solution_primary direct
_atom_sites_solution_secondary difmap
_audit_creation_method SHELXL-97
_cell_angle_alpha 90.000(5)
_cell_angle_beta 108.112(5)
_cell_angle_gamma 90.000(5)
_cell_formula_units_Z 2
_cell_length_a 9.99610(29)
_cell_length_b 8.76200(29)
_cell_length_c 13.64350(50)
_cell_measurement_reflns_used 2363
_cell_measurement_temperature 293(2)
_cell_measurement_theta_max 26.733
_cell_measurement_theta_min 0.407
_cell_volume 1135.77(7)
_computing_cell_refinement DENZO-SMN
_computing_data_collection Collect
_computing_data_reduction DENZO-SMN
_computing_structure_refinement 'SHELXL-97 (Sheldrick, 2008)'
_computing_structure_solution SHELXS-97
_diffrn_ambient_temperature 293(2)
_diffrn_detector_area_resol_mean 9
_diffrn_measured_fraction_theta_full 0.994
_diffrn_measured_fraction_theta_max 0.994
_diffrn_measurement_device_type 'Bruker-Nonius Kappa CCD with APEXII detector'
_diffrn_measurement_method '\f and \w scans'
_diffrn_radiation_monochromator graphite
_diffrn_radiation_source 'fine-focus sealed tube'
_diffrn_radiation_type MoK\a
_diffrn_radiation_wavelength 0.71069
_diffrn_reflns_av_R_equivalents 0.0580
_diffrn_reflns_av_sigmaI/netI 0.0389
_diffrn_reflns_limit_h_max 10
_diffrn_reflns_limit_h_min -11
_diffrn_reflns_limit_k_max 10
_diffrn_reflns_limit_k_min -10
_diffrn_reflns_limit_l_max 15
_diffrn_reflns_limit_l_min -16
_diffrn_reflns_number 15714
_diffrn_reflns_theta_full 25.00
_diffrn_reflns_theta_max 25.00
_diffrn_reflns_theta_min 2.81
_diffrn_standards_decay_% 0
_diffrn_standards_interval_count 0
_diffrn_standards_interval_time 0
_diffrn_standards_number 0
_exptl_absorpt_coefficient_mu 2.887
_exptl_absorpt_correction_T_max 0.7454
_exptl_absorpt_correction_T_min 0.5943
_exptl_absorpt_correction_type multi-scan
_exptl_absorpt_process_details 'SADABS 2008/1 (Bruker,2008)'
_exptl_crystal_colour yellow
_exptl_crystal_density_diffrn 1.825
_exptl_crystal_density_method 'not measured'
_exptl_crystal_description plate
_exptl_crystal_F_000 604
_exptl_crystal_size_max 0.20
_exptl_crystal_size_mid 0.15
_exptl_crystal_size_min 0.15
_refine_diff_density_max 0.741
_refine_diff_density_min -0.734
_refine_diff_density_rms 0.069
_refine_ls_extinction_method none
_refine_ls_goodness_of_fit_ref 1.023
_refine_ls_hydrogen_treatment constr
_refine_ls_matrix_type full
_refine_ls_number_parameters 163
_refine_ls_number_reflns 2127
_refine_ls_number_restraints 85
_refine_ls_restrained_S_all 1.045
_refine_ls_R_factor_all 0.0916
_refine_ls_R_factor_gt 0.0488
_refine_ls_shift/su_max 0.000
_refine_ls_shift/su_mean 0.000
_refine_ls_structure_factor_coef Fsqd
_refine_ls_weighting_details 'calc w=1/[\s^2^(Fo^2^)+(0.0502P)^2^+2.1300P] where P=(Fo^2^+2Fc^2^)/3'
_refine_ls_weighting_scheme calc
_refine_ls_wR_factor_gt 0.1123
_refine_ls_wR_factor_ref 0.1334
_reflns_number_gt 1251
_reflns_number_total 2127
_reflns_threshold_expression >2\s(I)
_cod_data_source_file cg300669t_si_002.cif
_cod_data_source_block 3PF6-I2_RT
_cod_original_cell_volume 1135.80(10)
_cod_original_sg_symbol_H-M 'P 21/m'
_cod_database_code 4506538

loop_
_symmetry_equiv_pos_as_xyz
'x, y, z'
'-x, y+1/2, -z'
'-x, -y, -z'
'x, -y-1/2, z'

loop_
_atom_site_label
_atom_site_type_symbol
_atom_site_fract_x
_atom_site_fract_y
_atom_site_fract_z
_atom_site_U_iso_or_equiv
_atom_site_adp_type
_atom_site_occupancy
_atom_site_symmetry_multiplicity
_atom_site_calc_flag
_atom_site_refinement_flags
C1 C 0.2440(8) 0.6143(9) 0.7273(6) 0.101(2) Uani 1 1 d .
H1A H 0.3333 0.6146 0.7132 0.121 Uiso 1 1 calc R
H1B H 0.1929 0.5232 0.6966 0.121 Uiso 1 1 calc R
C2 C 0.2707(9) 0.6109(9) 0.8426(6) 0.102(2) Uani 1 1 d .
H2A H 0.2290 0.5198 0.8612 0.123 Uiso 1 1 calc R
H2B H 0.3711 0.6083 0.8780 0.123 Uiso 1 1 calc R
C3 C 0.0289(12) 0.7500 0.7026(11) 0.124(4) Uani 1 2 d S
H3A H -0.0251 0.6604 0.6721 0.149 Uiso 0.50 1 calc PR
H3B H -0.0251 0.8396 0.6721 0.149 Uiso 0.50 1 calc PR
C4 C 0.0529(11) 0.7500 0.8175(12) 0.139(5) Uani 1 2 d S
H4A H 0.0096 0.8396 0.8364 0.167 Uiso 0.50 1 calc PR
H4B H 0.0096 0.6604 0.8364 0.167 Uiso 0.50 1 calc PR
C5 C 0.2253(12) 0.7500 0.9878(9) 0.100(3) Uani 1 2 d S
H5A H 0.1782 0.6608 1.0034 0.121 Uiso 0.50 1 calc PR
H5B H 0.1782 0.8392 1.0034 0.121 Uiso 0.50 1 calc PR
C6 C 0.3755(13) 0.7500 1.0583(8) 0.098(3) Uani 1 2 d S
H6A H 0.4243 0.6603 1.0454 0.118 Uiso 0.50 1 calc PR
H6B H 0.4243 0.8397 1.0454 0.118 Uiso 0.50 1 calc PR
C7 C 0.3748(15) 0.7500 1.1673(10) 0.116(4) Uani 1 2 d S
H7A H 0.3242 0.6606 1.1786 0.139 Uiso 0.50 1 calc PR
H7B H 0.3242 0.8394 1.1786 0.139 Uiso 0.50 1 calc PR
C8 C 0.5184(18) 0.7500 1.2444(10) 0.133(5) Uani 1 2 d S
H8A H 0.5696 0.8396 1.2345 0.159 Uiso 0.50 1 calc PR
H8B H 0.5696 0.6604 1.2345 0.159 Uiso 0.50 1 calc PR
C9 C 0.508(2) 0.7500 1.3566(14) 0.196(8) Uani 1 2 d SU
H9A H 0.4553 0.8394 1.3652 0.235 Uiso 0.50 1 calc PR
H9B H 0.4553 0.6606 1.3652 0.235 Uiso 0.50 1 calc PR
C10 C 0.639(2) 0.7500 1.4341(15) 0.248(10) Uani 1 2 d SDU
H10A H 0.6898 0.8388 1.4224 0.298 Uiso 0.50 1 calc PR
H10B H 0.6898 0.6612 1.4224 0.298 Uiso 0.50 1 calc PR
C11 C 0.651(2) 0.7500 1.5477(16) 0.303(13) Uani 1 2 d SDU
H11A H 0.7066 0.6613 1.5777 0.363 Uiso 0.50 1 calc PR
H11B H 0.7066 0.8387 1.5777 0.363 Uiso 0.50 1 calc PR
N1 N 0.1626(8) 0.7500 0.6807(7) 0.090(2) Uani 1 2 d S
N2 N 0.2076(8) 0.7500 0.8746(7) 0.085(2) Uani 1 2 d S
F1 F 0.6286(15) 0.8842(16) 0.9350(13) 0.123(5) Uani 0.50 1 d PU
F2 F 0.7040(16) 0.8098(16) 1.0300(12) 0.189(7) Uani 0.50 1 d PU
F4 F 0.7651(11) 0.8230(14) 0.8388(8) 0.145(5) Uani 0.50 1 d PU
F5 F 0.861(2) 0.843(3) 1.0035(13) 0.162(8) Uani 0.50 1 d PU
F3 F 0.6030(18) 0.841(2) 0.8622(13) 0.176(7) Uani 0.50 1 d PU
F6 F 0.8419(18) 0.8815(18) 0.9441(15) 0.143(6) Uani 0.50 1 d PU
P1 P 0.7319(3) 0.7500 0.9323(3) 0.0890(8) Uani 1 2 d S
I1 I 0.10240(8) 0.7500 0.48502(6) 0.1053(4) Uani 1 2 d S
I2 I 0.02712(10) 0.7500 0.27235(7) 0.1258(4) Uani 1 2 d S
C12 C 0.538(3) 0.7500 1.583(2) 0.40(2) Uani 1 2 d SDU
H12A H 0.5696 0.7500 1.6566 0.603 Uiso 1 2 calc SR
H12B H 0.4823 0.6605 1.5579 0.603 Uiso 0.50 1 calc PR
H12C H 0.4823 0.8395 1.5579 0.603 Uiso 0.50 1 calc PR

loop_
_atom_site_aniso_label
_atom_site_aniso_U_11
_atom_site_aniso_U_22
_atom_site_aniso_U_33
_atom_site_aniso_U_23
_atom_site_aniso_U_13
_atom_site_aniso_U_12
C1 0.102(5) 0.092(5) 0.109(6) -0.004(5) 0.032(4) 0.004(4)
C2 0.110(5) 0.084(5) 0.117(6) -0.001(5) 0.041(5) 0.009(4)
C3 0.081(8) 0.139(11) 0.144(12) 0.000 0.021(8) 0.000
C4 0.068(7) 0.188(15) 0.166(13) 0.000 0.044(8) 0.000
C5 0.094(8) 0.103(8) 0.122(10) 0.000 0.059(7) 0.000
C6 0.125(10) 0.092(7) 0.088(8) 0.000 0.047(7) 0.000
C7 0.140(11) 0.104(9) 0.110(10) 0.000 0.049(9) 0.000
C8 0.191(16) 0.119(11) 0.098(9) 0.000 0.059(10) 0.000
C9 0.177(15) 0.22(2) 0.155(13) 0.000 0.004(11) 0.000
C10 0.153(13) 0.38(3) 0.175(14) 0.000 0.006(11) 0.000
C11 0.153(16) 0.54(3) 0.166(12) 0.000 -0.017(13) 0.000
N1 0.071(5) 0.092(6) 0.103(6) 0.000 0.019(4) 0.000
N2 0.072(5) 0.081(5) 0.113(7) 0.000 0.044(5) 0.000
F1 0.104(8) 0.096(7) 0.185(14) 0.008(9) 0.070(10) 0.026(6)
F2 0.199(11) 0.21(2) 0.207(11) -0.113(12) 0.129(10) -0.048(10)
F4 0.114(7) 0.210(15) 0.119(7) 0.072(8) 0.049(6) 0.029(7)
F5 0.127(9) 0.185(18) 0.154(13) -0.025(10) 0.015(10) -0.024(10)
F3 0.111(8) 0.180(16) 0.241(18) 0.090(13) 0.062(12) 0.046(9)
F6 0.107(10) 0.092(7) 0.25(2) -0.009(12) 0.085(13) -0.032(7)
P1 0.0796(17) 0.0817(17) 0.118(2) 0.000 0.0485(17) 0.000
I1 0.0850(5) 0.0973(6) 0.1235(7) 0.000 0.0179(4) 0.000
I2 0.1214(7) 0.1297(8) 0.1220(7) 0.000 0.0316(5) 0.000
C12 0.26(3) 0.73(6) 0.21(2) 0.000 0.07(2) 0.000

loop_
_atom_type_symbol
_atom_type_description
_atom_type_scat_dispersion_real
_atom_type_scat_dispersion_imag
_atom_type_scat_source
C C 0.0033 0.0016 'International Tables Vol C Tables 4.2.6.8 and 6.1.1.4'
H H 0.0000 0.0000 'International Tables Vol C Tables 4.2.6.8 and 6.1.1.4'
N N 0.0061 0.0033 'International Tables Vol C Tables 4.2.6.8 and 6.1.1.4'
F F 0.0171 0.0103 'International Tables Vol C Tables 4.2.6.8 and 6.1.1.4'
P P 0.1023 0.0942 'International Tables Vol C Tables 4.2.6.8 and 6.1.1.4'
I I -0.4742 1.8119 'International Tables Vol C Tables 4.2.6.8 and 6.1.1.4'

loop_
_geom_angle_atom_site_label_1
_geom_angle_atom_site_label_2
_geom_angle_atom_site_label_3
_geom_angle
_geom_angle_site_symmetry_1
_geom_angle_site_symmetry_3
N1 C1 C2 111.2(6) . .
N1 C1 H1A 109.4 . .
C2 C1 H1A 109.4 . .
N1 C1 H1B 109.4 . .
C2 C1 H1B 109.4 . .
H1A C1 H1B 108.0 . .
N2 C2 C1 109.4(7) . .
N2 C2 H2A 109.8 . .
C1 C2 H2A 109.8 . .
N2 C2 H2B 109.8 . .
C1 C2 H2B 109.8 . .
H2A C2 H2B 108.2 . .
N1 C3 C4 110.7(10) . .
N1 C3 H3A 109.5 . .
C4 C3 H3A 109.5 . .
N1 C3 H3B 109.5 . .
C4 C3 H3B 109.5 . .
H3A C3 H3B 108.1 . .
N2 C4 C3 110.2(10) . .
N2 C4 H4A 109.6 . .
C3 C4 H4A 109.6 . .
N2 C4 H4B 109.6 . .
C3 C4 H4B 109.6 . .
H4A C4 H4B 108.1 . .
N2 C5 C6 115.6(8) . .
N2 C5 H5A 108.4 . .
C6 C5 H5A 108.4 . .
N2 C5 H5B 108.4 . .
C6 C5 H5B 108.4 . .
H5A C5 H5B 107.4 . .
C7 C6 C5 108.9(10) . .
C7 C6 H6A 109.9 . .
C5 C6 H6A 109.9 . .
C7 C6 H6B 109.9 . .
C5 C6 H6B 109.9 . .
H6A C6 H6B 108.3 . .
C6 C7 C8 113.7(11) . .
C6 C7 H7A 108.8 . .
C8 C7 H7A 108.8 . .
C6 C7 H7B 108.8 . .
C8 C7 H7B 108.8 . .
H7A C7 H7B 107.7 . .
C7 C8 C9 110.3(14) . .
C7 C8 H8A 109.6 . .
C9 C8 H8A 109.6 . .
C7 C8 H8B 109.6 . .
C9 C8 H8B 109.6 . .
H8A C8 H8B 108.1 . .
C10 C9 C8 113.9(19) . .
C10 C9 H9A 108.8 . .
C8 C9 H9A 108.8 . .
C10 C9 H9B 108.8 . .
C8 C9 H9B 108.8 . .
H9A C9 H9B 107.7 . .
C9 C10 C11 122(2) . .
C9 C10 H10A 106.9 . .
C11 C10 H10A 106.9 . .
C9 C10 H10B 106.9 . .
C11 C10 H10B 106.9 . .
H10A C10 H10B 106.7 . .
C12 C11 C10 123(2) . .
C12 C11 H11A 106.5 . .
C10 C11 H11A 106.5 . .
C12 C11 H11B 106.5 . .
C10 C11 H11B 106.5 . .
H11A C11 H11B 106.5 . .
C3 N1 C1 109.3(6) . 4_575
C3 N1 C1 109.3(6) . .
C1 N1 C1 108.0(8) 4_575 .
C2 N2 C2 108.9(8) 4_575 .
C2 N2 C4 107.9(6) 4_575 .
C2 N2 C4 107.9(6) . .
C2 N2 C5 112.0(5) 4_575 .
C2 N2 C5 112.0(5) . .
C4 N2 C5 107.9(8) . .
F3 F1 F2 128(2) . .
F3 F1 P1 70.5(14) . .
F2 F1 P1 61.2(7) . .
F2 F2 F1 116.9(8) 4_575 .
F2 F2 P1 70.1(6) 4_575 .
F1 F2 P1 63.7(7) . .
F2 F2 F5 99.7(9) 4_575 .
F1 F2 F5 89.4(10) . .
P1 F2 F5 57.2(7) . .
F4 F4 F6 110.1(8) 4_575 .
F4 F4 P1 65.7(5) 4_575 .
F6 F4 P1 61.8(6) . .
F4 F4 F3 95.1(8) 4_575 .
F6 F4 F3 91.2(10) . .
P1 F4 F3 56.0(6) . .
F6 F5 P1 74(2) . .
F6 F5 F5 113(3) . 4_575
P1 F5 F5 58.9(9) . 4_575
F6 F5 F2 109(3) . .
P1 F5 F2 54.9(8) . .
F5 F5 F2 80.3(9) 4_575 .
F1 F3 P1 71.6(14) . .
F1 F3 F3 112.0(17) . 4_575
P1 F3 F3 59.4(8) . 4_575
F1 F3 F4 104.2(19) . .
P1 F3 F4 55.5(6) . .
F3 F3 F4 84.9(8) 4_575 .
F5 F6 F4 133(3) . .
F5 F6 P1 75(2) . .
F4 F6 P1 61.0(7) . .
F2 P1 F2 39.9(12) . 4_575
F2 P1 F4 175.1(8) . 4_575
F2 P1 F4 135.7(8) 4_575 4_575
F2 P1 F4 135.7(8) . .
F2 P1 F4 175.1(9) 4_575 .
F4 P1 F4 48.6(10) 4_575 .
F2 P1 F3 111.6(8) . 4_575
F2 P1 F3 91.2(9) 4_575 4_575
F4 P1 F3 68.5(7) 4_575 4_575
F4 P1 F3 93.0(8) . 4_575
F2 P1 F3 91.2(9) . .
F2 P1 F3 111.6(8) 4_575 .
F4 P1 F3 93.0(8) 4_575 .
F4 P1 F3 68.5(7) . .
F3 P1 F3 61.2(15) 4_575 .
F2 P1 F6 88.3(9) . .
F2 P1 F6 118.2(10) 4_575 .
F4 P1 F6 93.7(9) 4_575 .
F4 P1 F6 57.2(8) . .
F3 P1 F6 148.9(10) 4_575 .
F3 P1 F6 96.2(10) . .
F2 P1 F6 118.2(10) . 4_575
F2 P1 F6 88.3(9) 4_575 4_575
F4 P1 F6 57.2(8) 4_575 4_575
F4 P1 F6 93.7(8) . 4_575
F3 P1 F6 96.2(10) 4_575 4_575
F3 P1 F6 148.9(10) . 4_575
F6 P1 F6 94.7(13) . 4_575
F2 P1 F1 86.4(8) . 4_575
F2 P1 F1 55.1(7) 4_575 4_575
F4 P1 F1 91.2(7) 4_575 4_575
F4 P1 F1 129.5(8) . 4_575
F3 P1 F1 37.9(7) 4_575 4_575
F3 P1 F1 88.4(8) . 4_575
F6 P1 F1 173.1(10) . 4_575
F6 P1 F1 83.8(8) 4_575 4_575
F2 P1 F1 55.1(7) . .
F2 P1 F1 86.4(8) 4_575 .
F4 P1 F1 129.5(8) 4_575 .
F4 P1 F1 91.2(7) . .
F3 P1 F1 88.4(8) 4_575 .
F3 P1 F1 37.9(7) . .
F6 P1 F1 83.8(8) . .
F6 P1 F1 173.1(10) 4_575 .
F1 P1 F1 96.8(11) 4_575 .
F2 P1 F5 67.9(9) . .
F2 P1 F5 88.6(10) 4_575 .
F4 P1 F5 112.1(9) 4_575 .
F4 P1 F5 87.2(8) . .
F3 P1 F5 179.3(12) 4_575 .
F3 P1 F5 118.3(11) . .
F6 P1 F5 31.1(8) . .
F6 P1 F5 84.5(9) 4_575 .
F1 P1 F5 142.1(9) 4_575 .
F1 P1 F5 90.9(11) . .
F2 P1 F5 88.6(10) . 4_575
F2 P1 F5 67.9(9) 4_575 4_575
F4 P1 F5 87.2(8) 4_575 4_575
F4 P1 F5 112.1(9) . 4_575
F3 P1 F5 118.3(11) 4_575 4_575
F3 P1 F5 179.3(12) . 4_575
F6 P1 F5 84.5(9) . 4_575
F6 P1 F5 31.1(8) 4_575 4_575
F1 P1 F5 90.9(11) 4_575 4_575
F1 P1 F5 142.1(9) . 4_575
F5 P1 F5 62.3(17) . 4_575
C11 C12 H12A 109.5 . .
C11 C12 H12B 109.5 . .
H12A C12 H12B 109.5 . .
C11 C12 H12C 109.5 . .
H12A C12 H12C 109.5 . .
H12B C12 H12C 109.5 . .

loop_
_geom_bond_atom_site_label_1
_geom_bond_atom_site_label_2
_geom_bond_distance
_geom_bond_site_symmetry_2
C1 N1 1.469(9) .
C1 C2 1.511(10) .
C1 H1A 0.9700 .
C1 H1B 0.9700 .
C2 N2 1.498(8) .
C2 H2A 0.9700 .
C2 H2B 0.9700 .
C3 N1 1.458(14) .
C3 C4 1.510(19) .
C3 H3A 0.9700 .
C3 H3B 0.9700 .
C4 N2 1.500(14) .
C4 H4A 0.9700 .
C4 H4B 0.9700 .
C5 N2 1.500(14) .
C5 C6 1.510(15) .
C5 H5A 0.9700 .
C5 H5B 0.9700 .
C6 C7 1.490(16) .
C6 H6A 0.9700 .
C6 H6B 0.9700 .
C7 C8 1.493(19) .
C7 H7A 0.9700 .
C7 H7B 0.9700 .
C8 C9 1.57(2) .
C8 H8A 0.9700 .
C8 H8B 0.9700 .
C9 C10 1.40(3) .
C9 H9A 0.9700 .
C9 H9B 0.9700 .
C10 C11 1.516(17) .
C10 H10A 0.9700 .
C10 H10B 0.9700 .
C11 C12 1.352(18) .
C11 H11A 0.9700 .
C11 H11B 0.9700 .
N1 C1 1.469(9) 4_575
N2 C2 1.498(8) 4_575
F1 F3 1.018(18) .
F1 F2 1.438(19) .
F1 P1 1.572(13) .
F2 F2 1.05(3) 4_575
F2 P1 1.536(11) .
F2 F5 1.74(2) .
F4 F4 1.28(2) 4_575
F4 F6 1.49(2) .
F4 P1 1.553(9) .
F4 F3 1.754(19) .
F5 F6 0.84(2) .
F5 P1 1.578(19) .
F5 F5 1.63(5) 4_575
F3 P1 1.562(16) .
F3 F3 1.59(4) 4_575
F6 P1 1.566(14) .
P1 F2 1.536(11) 4_575
P1 F4 1.553(9) 4_575
P1 F3 1.562(16) 4_575
P1 F6 1.566(14) 4_575
P1 F1 1.572(13) 4_575
P1 F5 1.578(19) 4_575
I1 I2 2.7620(16) .
C12 H12A 0.9600 .
C12 H12B 0.9600 .
C12 H12C 0.9600 .

loop_
_geom_torsion_atom_site_label_1
_geom_torsion_atom_site_label_2
_geom_torsion_atom_site_label_3
_geom_torsion_atom_site_label_4
_geom_torsion
_geom_torsion_site_symmetry_1
_geom_torsion_site_symmetry_4
N1 C1 C2 N2 -1.1(9) . .
N1 C3 C4 N2 0.000(4) . .
N2 C5 C6 C7 180.000(7) . .
C5 C6 C7 C8 180.000(7) . .
C6 C7 C8 C9 180.000(10) . .
C7 C8 C9 C10 180.000(13) . .
C8 C9 C10 C11 180.000(14) . .
C9 C10 C11 C12 0.00(2) . .
C4 C3 N1 C1 -59.0(5) . 4_575
C4 C3 N1 C1 59.0(5) . .
C2 C1 N1 C3 -58.7(9) . .
C2 C1 N1 C1 60.2(10) . 4_575
C1 C2 N2 C2 -58.0(10) . 4_575
C1 C2 N2 C4 59.0(9) . .
C1 C2 N2 C5 177.6(6) . .
C3 C4 N2 C2 58.8(5) . 4_575
C3 C4 N2 C2 -58.8(5) . .
C3 C4 N2 C5 180.000(5) . .
C6 C5 N2 C2 -61.3(5) . 4_575
C6 C5 N2 C2 61.3(5) . .
C6 C5 N2 C4 180.000(6) . .
F3 F1 F2 F2 -23(3) . 4_575
P1 F1 F2 F2 -47.3(6) . 4_575
F3 F1 F2 P1 25(2) . .
F3 F1 F2 F5 78(3) . .
P1 F1 F2 F5 53.2(9) . .
F2 F2 F5 F6 112(3) 4_575 .
F1 F2 F5 F6 -6(3) . .
P1 F2 F5 F6 53(3) . .
F2 F2 F5 P1 58.6(6) 4_575 .
F1 F2 F5 P1 -58.7(8) . .
F2 F2 F5 F5 0.000(7) 4_575 4_575
F1 F2 F5 F5 -117.2(7) . 4_575
P1 F2 F5 F5 -58.6(6) . 4_575
F2 F1 F3 P1 -23(2) . .
F2 F1 F3 F3 22(3) . 4_575
P1 F1 F3 F3 44.6(6) . 4_575
F2 F1 F3 F4 -69(3) . .
P1 F1 F3 F4 -45.6(10) . .
F4 F4 F3 F1 111.4(19) 4_575 .
F6 F4 F3 F1 1(2) . .
P1 F4 F3 F1 55.3(17) . .
F4 F4 F3 P1 56.0(6) 4_575 .
F6 F4 F3 P1 -54.2(8) . .
F4 F4 F3 F3 0.000(3) 4_575 4_575
F6 F4 F3 F3 -110.3(8) . 4_575
P1 F4 F3 F3 -56.0(6) . 4_575
P1 F5 F6 F4 -21(3) . .
F5 F5 F6 F4 23(4) 4_575 .
F2 F5 F6 F4 -64(5) . .
F5 F5 F6 P1 44.3(11) 4_575 .
F2 F5 F6 P1 -43.0(17) . .
F4 F4 F6 F5 -23(5) 4_575 .
P1 F4 F6 F5 23(4) . .
F3 F4 F6 F5 73(4) . .
F4 F4 F6 P1 -46.1(6) 4_575 .
F3 F4 F6 P1 49.7(8) . .
F1 F2 P1 F2 -135.8(7) . 4_575
F5 F2 P1 F2 116.5(9) . 4_575
F2 F2 P1 F4 -26(7) 4_575 4_575
F1 F2 P1 F4 -162(7) . 4_575
F5 F2 P1 F4 91(7) . 4_575
F2 F2 P1 F4 -177.0(10) 4_575 .
F1 F2 P1 F4 47.3(12) . .
F5 F2 P1 F4 -60.5(13) . .
F2 F2 P1 F3 64.0(8) 4_575 4_575
F1 F2 P1 F3 -71.8(10) . 4_575
F5 F2 P1 F3 -179.5(12) . 4_575
F2 F2 P1 F3 123.3(8) 4_575 .
F1 F2 P1 F3 -12.5(13) . .
F5 F2 P1 F3 -120.2(12) . .
F2 F2 P1 F6 -140.6(7) 4_575 .
F1 F2 P1 F6 83.7(10) . .
F5 F2 P1 F6 -24.1(12) . .
F2 F2 P1 F6 -46.1(8) 4_575 4_575
F1 F2 P1 F6 178.1(10) . 4_575
F5 F2 P1 F6 70.4(9) . 4_575
F2 F2 P1 F1 35.0(5) 4_575 4_575
F1 F2 P1 F1 -100.8(12) . 4_575
F5 F2 P1 F1 151.5(10) . 4_575
F2 F2 P1 F1 135.8(8) 4_575 .
F5 F2 P1 F1 -107.7(12) . .
F2 F2 P1 F5 -116.5(9) 4_575 .
F1 F2 P1 F5 107.7(12) . .
F2 F2 P1 F5 -56.0(10) 4_575 4_575
F1 F2 P1 F5 168.2(12) . 4_575
F5 F2 P1 F5 60.5(18) . 4_575
F4 F4 P1 F2 176.9(11) 4_575 .
F6 F4 P1 F2 44.9(13) . .
F3 F4 P1 F2 -68.2(13) . .
F4 F4 P1 F2 153(8) 4_575 4_575
F6 F4 P1 F2 21(8) . 4_575
F3 F4 P1 F2 -92(7) . 4_575
F6 F4 P1 F4 -132.0(8) . 4_575
F3 F4 P1 F4 115.0(8) . 4_575
F4 F4 P1 F3 -57.6(7) 4_575 4_575
F6 F4 P1 F3 170.4(11) . 4_575
F3 F4 P1 F3 57.3(15) . 4_575
F4 F4 P1 F3 -115.0(8) 4_575 .
F6 F4 P1 F3 113.0(12) . .
F4 F4 P1 F6 132.0(8) 4_575 .
F3 F4 P1 F6 -113.0(12) . .
F4 F4 P1 F6 38.8(7) 4_575 4_575
F6 F4 P1 F6 -93.2(14) . 4_575
F3 F4 P1 F6 153.7(10) . 4_575
F4 F4 P1 F1 -46.3(8) 4_575 4_575
F6 F4 P1 F1 -178.3(11) . 4_575
F3 F4 P1 F1 68.7(10) . 4_575
F4 F4 P1 F1 -146.1(6) 4_575 .
F6 F4 P1 F1 81.9(10) . .
F3 F4 P1 F1 -31.1(10) . .
F4 F4 P1 F5 123.1(9) 4_575 .
F6 F4 P1 F5 -8.9(16) . .
F3 F4 P1 F5 -121.9(13) . .
F4 F4 P1 F5 64.6(9) 4_575 4_575
F6 F4 P1 F5 -67.4(10) . 4_575
F3 F4 P1 F5 179.6(12) . 4_575
F1 F3 P1 F2 16.8(17) . .
F3 F3 P1 F2 -114.1(6) 4_575 .
F4 F3 P1 F2 139.6(8) . .
F1 F3 P1 F2 52(2) . 4_575
F3 F3 P1 F2 -78.9(8) 4_575 4_575
F4 F3 P1 F2 174.8(9) . 4_575
F1 F3 P1 F4 -165.7(17) . 4_575
F3 F3 P1 F4 63.4(5) 4_575 4_575
F4 F3 P1 F4 -42.9(9) . 4_575
F1 F3 P1 F4 -122.8(19) . .
F3 F3 P1 F4 106.3(7) 4_575 .
F1 F3 P1 F3 130.9(15) . 4_575
F4 F3 P1 F3 -106.3(7) . 4_575
F1 F3 P1 F6 -71.7(18) . .
F3 F3 P1 F6 157.5(8) 4_575 .
F4 F3 P1 F6 51.1(9) . .
F1 F3 P1 F6 178.4(16) . 4_575
F3 F3 P1 F6 47.6(16) 4_575 4_575
F4 F3 P1 F6 -59(2) . 4_575
F1 F3 P1 F1 103(2) . 4_575
F3 F3 P1 F1 -27.7(7) 4_575 4_575
F4 F3 P1 F1 -134.0(7) . 4_575
F3 F3 P1 F1 -130.9(15) 4_575 .
F4 F3 P1 F1 122.8(19) . .
F1 F3 P1 F5 -49(2) . .
F3 F3 P1 F5 -179.4(11) 4_575 .
F4 F3 P1 F5 74.2(11) . .
F1 F3 P1 F5 90(78) . 4_575
F3 F3 P1 F5 -41(78) 4_575 4_575
F4 F3 P1 F5 -148(78) . 4_575
F5 F6 P1 F2 47(3) . .
F4 F6 P1 F2 -150.5(9) . .
F5 F6 P1 F2 19(3) . 4_575
F4 F6 P1 F2 -178.0(7) . 4_575
F5 F6 P1 F4 -129(3) . 4_575
F4 F6 P1 F4 34.0(9) . 4_575
F5 F6 P1 F4 -163(3) . .
F5 F6 P1 F3 179(2) . 4_575
F4 F6 P1 F3 -19(2) . 4_575
F5 F6 P1 F3 138(3) . .
F4 F6 P1 F3 -59.5(9) . .
F5 F6 P1 F6 -71(3) . 4_575
F4 F6 P1 F6 91.4(10) . 4_575
F5 F6 P1 F1 7(10) . 4_575
F4 F6 P1 F1 169(7) . 4_575
F5 F6 P1 F1 102(3) . .
F4 F6 P1 F1 -95.4(9) . .
F4 F6 P1 F5 163(3) . .
F5 F6 P1 F5 -42(3) . 4_575
F4 F6 P1 F5 120.8(10) . 4_575
F3 F1 P1 F2 -159(2) . .
F3 F1 P1 F2 -132.8(19) . 4_575
F2 F1 P1 F2 26.6(9) . 4_575
F3 F1 P1 F4 19(2) . 4_575
F2 F1 P1 F4 178.0(8) . 4_575
F3 F1 P1 F4 51.5(18) . .
F2 F1 P1 F4 -149.1(8) . .
F3 F1 P1 F3 -41.5(18) . 4_575
F2 F1 P1 F3 117.9(10) . 4_575
F2 F1 P1 F3 159(2) . .
F3 F1 P1 F6 108.4(19) . .
F2 F1 P1 F6 -92.3(10) . .
F3 F1 P1 F6 -173(7) . 4_575
F2 F1 P1 F6 -14(8) . 4_575
F3 F1 P1 F1 -79(2) . 4_575
F2 F1 P1 F1 80.8(10) . 4_575
F3 F1 P1 F5 138.7(18) . .
F2 F1 P1 F5 -61.9(9) . .
F3 F1 P1 F5 -178.8(19) . 4_575
F2 F1 P1 F5 -19.4(19) . 4_575
F6 F5 P1 F2 -128(3) . .
F5 F5 P1 F2 100.6(10) 4_575 .
F6 F5 P1 F2 -163(3) . 4_575
F5 F5 P1 F2 65.6(6) 4_575 4_575
F2 F5 P1 F2 -35.0(11) . 4_575
F6 F5 P1 F4 57(3) . 4_575
F5 F5 P1 F4 -74.1(8) 4_575 4_575
F2 F5 P1 F4 -174.7(9) . 4_575
F6 F5 P1 F4 15(3) . .
F5 F5 P1 F4 -116.9(6) 4_575 .
F2 F5 P1 F4 142.5(9) . .
F6 F5 P1 F3 -90(78) . 4_575
F5 F5 P1 F3 138(78) 4_575 4_575
F2 F5 P1 F3 38(78) . 4_575
F6 F5 P1 F3 -49(3) . .
F5 F5 P1 F3 179.4(11) 4_575 .
F2 F5 P1 F3 78.8(10) . .
F5 F5 P1 F6 -131(2) 4_575 .
F2 F5 P1 F6 128(3) . .
F6 F5 P1 F6 109(3) . 4_575
F5 F5 P1 F6 -22.9(10) 4_575 4_575
F2 F5 P1 F6 -123.5(9) . 4_575
F6 F5 P1 F1 -178.7(19) . 4_575
F5 F5 P1 F1 49.8(13) 4_575 4_575
F2 F5 P1 F1 -50.8(19) . 4_575
F6 F5 P1 F1 -77(3) . .
F5 F5 P1 F1 152.0(8) 4_575 .
F2 F5 P1 F1 51.4(8) . .
F6 F5 P1 F5 131(2) . 4_575
F2 F5 P1 F5 -100.6(10) . 4_575
